data_4101599
loop_
_publ_author_name
'Mikhailine, Alexandre'
'Lough, Alan J.'
'Morris, Robert H.'

_publ_section_title
;
 Efficient Asymmetric Transfer Hydrogenation of Ketones Catalyzed by an
 Iron Complex Containing a P-N-N-P Tetradentate Ligand Formed by
 Template Synthesis
;
_journal_issue 4
_journal_name_full 'JOURNAL OF THE AMERICAN CHEMICAL SOCIETY'
_journal_page_first 1394
_journal_paper_doi 10.1021/ja809493h
_journal_volume 131
_journal_year 2009
_chemical_absolute_configuration ad
_chemical_formula_moiety 'C46 H44 Fe N4 P2, 2(B F4)'
_chemical_formula_sum 'C46 H44 B2 F8 Fe N4 P2'
_chemical_formula_weight 944.26
_chemical_name_systematic
; 
 ? 
;
_space_group_IT_number 96
_symmetry_cell_setting tetragonal
_symmetry_space_group_name_Hall 'P 4nw 2abw'
_symmetry_space_group_name_H-M 'P 43 21 2'
_atom_sites_solution_hydrogens geom
_atom_sites_solution_primary direct
_atom_sites_solution_secondary difmap
_audit_creation_method SHELXL-97
_cell_angle_alpha 90.00
_cell_angle_beta 90.00
_cell_angle_gamma 90.00
_cell_formula_units_Z 4
_cell_length_a 11.8743(5)
_cell_length_b 11.8743(5)
_cell_length_c 33.2046(9)
_cell_measurement_reflns_used 20623
_cell_measurement_temperature 150(1)
_cell_measurement_theta_max 25.0
_cell_measurement_theta_min 2.7
_cell_volume 4681.8(3)
_computing_cell_refinement 'Denzo-SMN (Otwinowski & Minor, 1997)'
_computing_data_collection 'Collect (Nonius B.V., 1997-2002)'
_computing_data_reduction Denzo-SMN
_computing_molecular_graphics 'SHELXTL V6.1'
_computing_publication_material 'SHELXTL V6.1'
_computing_structure_refinement 'SHELXTL V6.1(Sheldrick, 2001)'
_computing_structure_solution 'SIR-92 (Altomare et al., 1994)'
_diffrn_ambient_temperature 150(1)
_diffrn_detector_area_resol_mean 9
_diffrn_measured_fraction_theta_full 0.998
_diffrn_measured_fraction_theta_max 0.998
_diffrn_measurement_device_type 'Nonius KappaCCD'
_diffrn_measurement_method '\f scans and \w scans with \k offsets'
_diffrn_radiation_monochromator graphite
_diffrn_radiation_source 'fine-focus sealed tube'
_diffrn_radiation_type MoK\a
_diffrn_radiation_wavelength 0.71073
_diffrn_reflns_av_R_equivalents 0.1276
_diffrn_reflns_av_sigmaI/netI 0.1462
_diffrn_reflns_limit_h_max 12
_diffrn_reflns_limit_h_min -14
_diffrn_reflns_limit_k_max 9
_diffrn_reflns_limit_k_min -14
_diffrn_reflns_limit_l_max 37
_diffrn_reflns_limit_l_min -39
_diffrn_reflns_number 20623
_diffrn_reflns_theta_full 25.0
_diffrn_reflns_theta_max 24.97
_diffrn_reflns_theta_min 2.72
_diffrn_standards_number 0
_exptl_absorpt_coefficient_mu 0.459
_exptl_absorpt_correction_T_max 1.034
_exptl_absorpt_correction_T_min 0.711
_exptl_absorpt_correction_type multi-scan
_exptl_absorpt_process_details
;
multi-scan from symmetry-related measurements 
 Sortav (Blessing 1995)
;
_exptl_crystal_colour orange
_exptl_crystal_density_diffrn 1.340
_exptl_crystal_density_method 'not measured'
_exptl_crystal_description needle
_exptl_crystal_F_000 1944
_exptl_crystal_size_max 0.16
_exptl_crystal_size_mid 0.06
_exptl_crystal_size_min 0.06
_refine_diff_density_max 0.429
_refine_diff_density_min -0.390
_refine_diff_density_rms 0.063
_refine_ls_abs_structure_details 'Flack H D (1983), Acta Cryst. A39, 876-881'
_refine_ls_abs_structure_Flack -0.06(4)
_refine_ls_extinction_method none
_refine_ls_goodness_of_fit_ref 0.931
_refine_ls_hydrogen_treatment constr
_refine_ls_matrix_type full
_refine_ls_number_parameters 286
_refine_ls_number_reflns 4104
_refine_ls_number_restraints 6
_refine_ls_restrained_S_all 0.933
_refine_ls_R_factor_all 0.1301
_refine_ls_R_factor_gt 0.0667
_refine_ls_shift/su_max 0.000
_refine_ls_shift/su_mean 0.000
_refine_ls_structure_factor_coef Fsqd
_refine_ls_weighting_details 'calc w=1/[\s^2^(Fo^2^)+(0.0776P)^2^] where P=(Fo^2^+2Fc^2^)/3'
_refine_ls_weighting_scheme calc
_refine_ls_wR_factor_gt 0.1381
_refine_ls_wR_factor_ref 0.1597
_reflns_number_gt 2235
_reflns_number_total 4104
_reflns_threshold_expression I>2\s(I)
_cod_data_source_file reformated.cif
_cod_data_source_block k07317
_cod_depositor_comments
;
The following automatic conversions were performed:
'_symmetry_cell_setting' value 'Tetragonal' changed to 'tetragonal'
according to '/home/saulius/struct/CIF-dictionaries/cif_core.dic'
dictionary named 'cif_core.dic' version 2.4.1 from 2010-06-29.

Automatic conversion script
Id: cif_fix_enum 1527 2010-12-29 10:47:43Z saulius 
;
_cod_database_code 4101599

loop_
_symmetry_equiv_pos_as_xyz
'x, y, z'
'-x, -y, z+1/2'
'-y+1/2, x+1/2, z+3/4'
'y+1/2, -x+1/2, z+1/4'
'-x+1/2, y+1/2, -z+3/4'
'x+1/2, -y+1/2, -z+1/4'
'y, x, -z'
'-y, -x, -z+1/2'

loop_
_atom_site_label
_atom_site_type_symbol
_atom_site_fract_x
_atom_site_fract_y
_atom_site_fract_z
_atom_site_U_iso_or_equiv
_atom_site_adp_type
_atom_site_occupancy
_atom_site_symmetry_multiplicity
_atom_site_calc_flag
_atom_site_refinement_flags
_atom_site_disorder_assembly
_atom_site_disorder_group
Fe1 Fe 0.59729(7) 0.59729(7) 0.0000 0.0363(4) Uani 1 2 d S . .
P1 P 0.49119(14) 0.54667(14) 0.05351(4) 0.0388(5) Uani 1 1 d . . .
N1 N 0.6722(4) 0.6987(4) 0.03879(12) 0.0339(12) Uani 1 1 d . . .
N2 N 0.7117(5) 0.4878(5) 0.01024(13) 0.0433(14) Uani 1 1 d . . .
C1 C 0.5373(5) 0.6536(5) 0.08996(17) 0.0436(16) Uani 1 1 d . . .
H1A H 0.4760 0.7087 0.0944 0.052 Uiso 1 1 calc R . .
H1B H 0.5546 0.6171 0.1160 0.052 Uiso 1 1 calc R . .
C2 C 0.6400(5) 0.7136(5) 0.07465(17) 0.0437(17) Uani 1 1 d . . .
H2A H 0.6808 0.7626 0.0919 0.052 Uiso 1 1 calc R . .
C3 C 0.7751(5) 0.7524(5) 0.02240(14) 0.0345(15) Uani 1 1 d . . .
H3 H 0.8376 0.6962 0.0241 0.041 Uiso 1 1 calc R . .
C4 C 0.7819(6) 0.4259(6) 0.01478(18) 0.0499(19) Uani 1 1 d . . .
C5 C 0.8758(7) 0.3418(7) 0.0188(3) 0.098(3) Uani 1 1 d . . .
H5A H 0.8464 0.2659 0.0139 0.147 Uiso 1 1 calc R . .
H5B H 0.9074 0.3458 0.0460 0.147 Uiso 1 1 calc R . .
H5C H 0.9347 0.3588 -0.0010 0.147 Uiso 1 1 calc R . .
C11 C 0.3394(5) 0.5588(5) 0.05302(17) 0.0407(16) Uani 1 1 d . . .
C12 C 0.2794(6) 0.5486(6) 0.01756(19) 0.059(2) Uani 1 1 d . . .
H12A H 0.3194 0.5399 -0.0070 0.070 Uiso 1 1 calc R . .
C13 C 0.1637(6) 0.5507(6) 0.0166(2) 0.061(2) Uani 1 1 d . . .
H13A H 0.1254 0.5427 -0.0083 0.073 Uiso 1 1 calc R . .
C14 C 0.1028(6) 0.5642(6) 0.0517(2) 0.0555(19) Uani 1 1 d . . .
H14A H 0.0228 0.5660 0.0510 0.067 Uiso 1 1 calc R . .
C15 C 0.1600(6) 0.5751(5) 0.08779(19) 0.0500(18) Uani 1 1 d . . .
H15A H 0.1194 0.5845 0.1122 0.060 Uiso 1 1 calc R . .
C16 C 0.2768(6) 0.5722(5) 0.08825(18) 0.0464(18) Uani 1 1 d . . .
H16A H 0.3151 0.5796 0.1132 0.056 Uiso 1 1 calc R . .
C21 C 0.5153(5) 0.4137(5) 0.07986(15) 0.0349(15) Uani 1 1 d . . .
C22 C 0.4360(6) 0.3286(5) 0.07788(17) 0.0469(18) Uani 1 1 d . . .
H22A H 0.3666 0.3397 0.0642 0.056 Uiso 1 1 calc R . .
C23 C 0.4606(7) 0.2253(6) 0.09659(19) 0.057(2) Uani 1 1 d . . .
H23A H 0.4072 0.1659 0.0953 0.069 Uiso 1 1 calc R . .
C24 C 0.5620(7) 0.2084(7) 0.1171(2) 0.064(2) Uani 1 1 d . . .
H24A H 0.5780 0.1387 0.1299 0.077 Uiso 1 1 calc R . .
C25 C 0.6357(6) 0.2936(6) 0.11807(19) 0.0529(19) Uani 1 1 d . . .
H25A H 0.7043 0.2836 0.1323 0.064 Uiso 1 1 calc R . .
C26 C 0.6162(5) 0.3953(6) 0.09925(15) 0.0450(16) Uani 1 1 d . . .
H26A H 0.6721 0.4524 0.0997 0.054 Uiso 1 1 calc R . .
C31 C 0.8150(6) 0.8591(5) 0.04264(15) 0.0361(16) Uani 1 1 d . . .
C32 C 0.9282(6) 0.8714(5) 0.05106(15) 0.0473(17) Uani 1 1 d . . .
H32A H 0.9774 0.8090 0.0479 0.057 Uiso 1 1 calc R . .
C33 C 0.9708(7) 0.9731(6) 0.06400(17) 0.061(2) Uani 1 1 d . . .
H33A H 1.0492 0.9807 0.0690 0.073 Uiso 1 1 calc R . .
C34 C 0.8990(8) 1.0657(6) 0.06976(17) 0.063(2) Uani 1 1 d . . .
H34A H 0.9282 1.1358 0.0787 0.075 Uiso 1 1 calc R . .
C35 C 0.7827(7) 1.0531(6) 0.06202(16) 0.0537(19) Uani 1 1 d . . .
H35A H 0.7324 1.1142 0.0663 0.064 Uiso 1 1 calc R . .
C36 C 0.7430(6) 0.9508(6) 0.04820(16) 0.0426(17) Uani 1 1 d . . .
H36A H 0.6651 0.9426 0.0424 0.051 Uiso 1 1 calc R . .
F1 F 0.2736(5) 0.9622(8) 0.08631(19) 0.201(4) Uani 1 1 d . . .
F2 F 0.3452(8) 0.8226(6) 0.1219(3) 0.276(6) Uani 1 1 d . . .
F3 F 0.3741(4) 0.9892(6) 0.13896(14) 0.1095(18) Uani 1 1 d . . .
F4 F 0.4553(4) 0.9218(4) 0.08263(14) 0.0875(14) Uani 1 1 d . . .
B1 B 0.3611(9) 0.9234(8) 0.1075(5) 0.090(4) Uani 1 1 d U . .

loop_
_atom_site_aniso_label
_atom_site_aniso_U_11
_atom_site_aniso_U_22
_atom_site_aniso_U_33
_atom_site_aniso_U_23
_atom_site_aniso_U_13
_atom_site_aniso_U_12
Fe1 0.0364(5) 0.0364(5) 0.0360(6) -0.0013(4) 0.0013(4) -0.0033(7)
P1 0.0372(11) 0.0382(11) 0.0408(9) -0.0003(8) 0.0044(7) -0.0020(8)
N1 0.036(3) 0.038(3) 0.028(3) 0.001(2) 0.007(2) -0.001(3)
N2 0.036(4) 0.044(4) 0.050(3) 0.001(3) -0.002(3) 0.004(3)
C1 0.037(4) 0.045(4) 0.049(4) 0.002(3) 0.005(3) -0.001(3)
C2 0.046(5) 0.038(4) 0.046(4) -0.009(3) 0.001(3) -0.008(4)
C3 0.035(4) 0.032(4) 0.036(3) 0.007(3) 0.003(3) 0.001(3)
C4 0.042(5) 0.054(6) 0.053(4) 0.002(4) -0.004(3) -0.009(4)
C5 0.072(7) 0.062(6) 0.160(8) 0.030(6) -0.016(6) 0.027(5)
C11 0.045(4) 0.040(4) 0.037(3) -0.008(3) 0.007(3) -0.008(3)
C12 0.047(5) 0.078(6) 0.051(4) -0.001(4) 0.008(4) -0.005(4)
C13 0.041(5) 0.086(6) 0.054(4) 0.001(4) -0.003(4) 0.006(4)
C14 0.038(4) 0.059(5) 0.069(5) 0.005(4) 0.011(4) 0.002(4)
C15 0.055(5) 0.049(5) 0.047(4) 0.001(3) 0.009(4) -0.005(4)
C16 0.048(5) 0.050(5) 0.041(4) 0.002(3) 0.005(3) 0.003(4)
C21 0.038(4) 0.033(4) 0.034(3) -0.003(3) 0.009(3) -0.006(3)
C22 0.056(5) 0.034(4) 0.050(4) -0.006(3) 0.006(3) 0.000(4)
C23 0.058(6) 0.046(5) 0.068(5) -0.006(4) 0.014(4) -0.017(4)
C24 0.064(6) 0.054(6) 0.074(5) 0.012(4) 0.018(4) 0.021(5)
C25 0.052(5) 0.053(5) 0.054(4) 0.007(4) 0.006(3) 0.011(4)
C26 0.039(5) 0.046(4) 0.050(4) -0.008(3) 0.012(3) 0.001(4)
C31 0.045(5) 0.028(4) 0.035(3) -0.001(3) -0.003(3) -0.008(4)
C32 0.057(5) 0.044(5) 0.041(3) 0.002(3) -0.003(3) -0.011(4)
C33 0.075(6) 0.061(6) 0.045(4) 0.002(4) -0.016(4) -0.018(5)
C34 0.088(6) 0.054(5) 0.046(4) -0.001(3) -0.009(4) -0.034(5)
C35 0.077(6) 0.045(5) 0.039(4) -0.006(3) 0.000(4) -0.002(4)
C36 0.054(5) 0.038(4) 0.036(3) 0.002(3) -0.003(3) -0.003(4)
F1 0.077(4) 0.357(12) 0.168(5) -0.160(7) -0.042(4) 0.073(6)
F2 0.239(10) 0.070(5) 0.520(15) 0.004(7) 0.284(11) -0.004(5)
F3 0.067(4) 0.169(6) 0.092(3) 0.011(4) -0.003(3) 0.014(4)
F4 0.062(3) 0.078(3) 0.123(3) 0.013(3) 0.019(3) 0.005(3)
B1 0.045(7) 0.023(6) 0.203(13) -0.040(7) 0.020(8) 0.010(5)

loop_
_atom_type_symbol
_atom_type_description
_atom_type_scat_dispersion_real
_atom_type_scat_dispersion_imag
_atom_type_scat_source
C C 0.0033 0.0016 'International Tables Vol C Tables 4.2.6.8 and 6.1.1.4'
H H 0.0000 0.0000 'International Tables Vol C Tables 4.2.6.8 and 6.1.1.4'
N N 0.0061 0.0033 'International Tables Vol C Tables 4.2.6.8 and 6.1.1.4'
P P 0.1023 0.0942 'International Tables Vol C Tables 4.2.6.8 and 6.1.1.4'
Fe Fe 0.3463 0.8444 'International Tables Vol C Tables 4.2.6.8 and 6.1.1.4'
B B 0.0013 0.0007 'International Tables Vol C Tables 4.2.6.8 and 6.1.1.4'
F F 0.0171 0.0103 'International Tables Vol C Tables 4.2.6.8 and 6.1.1.4'

loop_
_geom_angle_atom_site_label_1
_geom_angle_atom_site_label_2
_geom_angle_atom_site_label_3
_geom_angle
_geom_angle_site_symmetry_1
_geom_angle_site_symmetry_3
_geom_angle_publ_flag
N2 Fe1 N2 177.5(3) 7 . ?
N2 Fe1 N1 89.4(2) 7 . ?
N2 Fe1 N1 88.8(2) . . ?
N2 Fe1 N1 88.8(2) 7 7 ?
N2 Fe1 N1 89.4(2) . 7 ?
N1 Fe1 N1 82.9(3) . 7 ?
N2 Fe1 P1 94.32(15) 7 7 ?
N2 Fe1 P1 87.11(15) . 7 ?
N1 Fe1 P1 166.56(14) . 7 ?
N1 Fe1 P1 84.30(13) 7 7 ?
N2 Fe1 P1 87.11(15) 7 . ?
N2 Fe1 P1 94.32(15) . . ?
N1 Fe1 P1 84.30(13) . . ?
N1 Fe1 P1 166.56(14) 7 . ?
P1 Fe1 P1 108.77(10) 7 . ?
C11 P1 C21 103.3(3) . . ?
C11 P1 C1 104.4(3) . . ?
C21 P1 C1 103.6(3) . . ?
C11 P1 Fe1 121.8(2) . . ?
C21 P1 Fe1 121.25(18) . . ?
C1 P1 Fe1 99.7(2) . . ?
C2 N1 C3 122.4(5) . . ?
C2 N1 Fe1 124.3(4) . . ?
C3 N1 Fe1 113.2(3) . . ?
C4 N2 Fe1 176.5(6) . . ?
C2 C1 P1 110.3(4) . . ?
N1 C2 C1 119.9(5) . . ?
N1 C3 C31 117.1(4) . . ?
N1 C3 C3 106.7(3) . 7 ?
C31 C3 C3 109.8(4) . 7 ?
N2 C4 C5 177.3(8) . . ?
C12 C11 C16 116.7(6) . . ?
C12 C11 P1 121.0(5) . . ?
C16 C11 P1 122.2(5) . . ?
C13 C12 C11 122.2(6) . . ?
C12 C13 C14 120.5(6) . . ?
C13 C14 C15 118.9(6) . . ?
C14 C15 C16 119.9(6) . . ?
C15 C16 C11 121.8(6) . . ?
C26 C21 C22 119.9(6) . . ?
C26 C21 P1 119.8(5) . . ?
C22 C21 P1 120.1(5) . . ?
C21 C22 C23 118.4(7) . . ?
C24 C23 C22 121.3(7) . . ?
C25 C24 C23 117.8(7) . . ?
C24 C25 C26 122.7(7) . . ?
C21 C26 C25 119.8(6) . . ?
C32 C31 C36 119.1(6) . . ?
C32 C31 C3 118.9(6) . . ?
C36 C31 C3 121.4(6) . . ?
C33 C32 C31 120.9(7) . . ?
C32 C33 C34 120.4(7) . . ?
C33 C34 C35 119.1(7) . . ?
C36 C35 C34 119.1(7) . . ?
C35 C36 C31 121.4(6) . . ?
F2 B1 F3 105.8(13) . . ?
F2 B1 F1 113.4(11) . . ?
F3 B1 F1 107.8(7) . . ?
F2 B1 F4 108.8(7) . . ?
F3 B1 F4 112.7(8) . . ?
F1 B1 F4 108.5(12) . . ?

loop_
_geom_bond_atom_site_label_1
_geom_bond_atom_site_label_2
_geom_bond_distance
_geom_bond_site_symmetry_2
_geom_bond_publ_flag
Fe1 N2 1.911(6) 7 ?
Fe1 N2 1.911(6) . ?
Fe1 N1 1.975(5) . ?
Fe1 N1 1.975(5) 7 ?
Fe1 P1 2.2597(17) 7 ?
Fe1 P1 2.2597(17) . ?
P1 C11 1.808(6) . ?
P1 C21 1.828(6) . ?
P1 C1 1.838(6) . ?
N1 C2 1.263(6) . ?
N1 C3 1.482(7) . ?
N2 C4 1.122(7) . ?
C1 C2 1.501(8) . ?
C3 C31 1.510(8) . ?
C3 C3 1.535(10) 7 ?
C4 C5 1.502(10) . ?
C11 C12 1.382(8) . ?
C11 C16 1.396(8) . ?
C12 C13 1.374(8) . ?
C13 C14 1.380(8) . ?
C14 C15 1.385(8) . ?
C15 C16 1.387(8) . ?
C21 C26 1.377(8) . ?
C21 C22 1.383(8) . ?
C22 C23 1.405(8) . ?
C23 C24 1.397(9) . ?
C24 C25 1.339(9) . ?
C25 C26 1.379(8) . ?
C31 C32 1.382(8) . ?
C31 C36 1.396(8) . ?
C32 C33 1.378(8) . ?
C33 C34 1.404(10) . ?
C34 C35 1.412(9) . ?
C35 C36 1.382(8) . ?
F1 B1 1.337(13) . ?
F2 B1 1.303(13) . ?
F3 B1 1.314(12) . ?
F4 B1 1.391(11) . ?
